data_4317944
loop_
_publ_author_name
'Yen-Hsiang Liu'
'Yi-Long Lu'
'Huang-Chun Wu'
'Ju-Chun Wang'
'Kuang-Lieh Lu'

_publ_section_title
;
 [CdII(bpdc).H2O]n: A Robust, Thermally Stable Porous Framework through a
 Combination of a 2-D Grid and a Cadmium Dicarboxylate Cluster Chain
 (H2bpdc = 2,2'-Bipyridyl-4,4'-dicarboxylic Acid)
;
_journal_name_full 'Inorganic Chemistry'
_journal_page_first 2592
_journal_page_last 2597
_journal_paper_doi 10.1021/ic011192h
_journal_volume 41
_journal_year 2002
_chemical_formula_sum 'C12 H8 Cd N2 O5'
_chemical_formula_weight 372.6
_chemical_name_systematic
;
  ?
;
_space_group_IT_number 2
_symmetry_cell_setting triclinic
_symmetry_space_group_name_Hall '-P 1'
_symmetry_space_group_name_H-M 'P -1'
_atom_sites_solution_hydrogens geom
_atom_sites_solution_primary direct
_atom_sites_solution_secondary difmap
_audit_conform_dict_location ftp://ftp.iucr.org/pub/cif_core.dic
_audit_conform_dict_name cif_core.dic
_audit_conform_dict_version 2.2
_audit_creation_date 2001-06-15T12:50:28-00:00
_audit_creation_method 'WinGX routine CIF_UPDATE'
_cell_angle_alpha 104.629(1)
_cell_angle_beta 92.324(1)
_cell_angle_gamma 100.416(1)
_cell_formula_units_Z 2
_cell_length_a 6.7843(5)
_cell_length_b 9.3299(7)
_cell_length_c 9.4439(7)
_cell_measurement_temperature 298(2)
_cell_volume 566.52(7)
_computing_cell_refinement 'Bruker SMART'
_computing_data_collection 'Bruker SMART'
_computing_data_reduction 'Bruker SHELXTL'
_computing_molecular_graphics 'Bruker SHELXTL'
_computing_publication_material 'Bruker SHELXTL'
_computing_structure_refinement 'SHELXL-97 (Sheldrick, 1997)'
_computing_structure_solution 'SHELXS-97 (Sheldrick, 1990)'
_diffrn_ambient_temperature 298(2)
_diffrn_measured_fraction_theta_full 0.991
_diffrn_measured_fraction_theta_max 0.991
_diffrn_measurement_device_type 'CCD area detector'
_diffrn_measurement_method 'phi and omega scans'
_diffrn_radiation_monochromator graphite
_diffrn_radiation_type MoK\a
_diffrn_radiation_wavelength 0.71073
_diffrn_reflns_av_R_equivalents 0.0324
_diffrn_reflns_av_unetI/netI 0.0284
_diffrn_reflns_limit_h_max 8
_diffrn_reflns_limit_h_min -8
_diffrn_reflns_limit_k_max 11
_diffrn_reflns_limit_k_min -11
_diffrn_reflns_limit_l_max 8
_diffrn_reflns_limit_l_min -11
_diffrn_reflns_number 4522
_diffrn_reflns_theta_full 25.02
_diffrn_reflns_theta_max 25.02
_diffrn_reflns_theta_min 2.24
_exptl_absorpt_coefficient_mu 1.95
_exptl_absorpt_correction_T_max 0.8838
_exptl_absorpt_correction_T_min 0.7429
_exptl_absorpt_correction_type empirical
_exptl_crystal_colour colorless
_exptl_crystal_density_diffrn 2.184
_exptl_crystal_density_method 'not measured'
_exptl_crystal_description Ball
_exptl_crystal_F_000 364
_exptl_crystal_size_max 0.42
_exptl_crystal_size_mid 0.40
_exptl_crystal_size_min 0.38
_refine_diff_density_max 2.978
_refine_diff_density_min -0.866
_refine_diff_density_rms 0.221
_refine_ls_extinction_method none
_refine_ls_goodness_of_fit_ref 1.119
_refine_ls_hydrogen_treatment mixed
_refine_ls_matrix_type full
_refine_ls_number_parameters 213
_refine_ls_number_reflns 1980
_refine_ls_number_restraints 0
_refine_ls_restrained_S_all 1.119
_refine_ls_R_factor_all 0.0431
_refine_ls_R_factor_gt 0.0426
_refine_ls_shift/su_max 0.01
_refine_ls_shift/su_mean 0.001
_refine_ls_structure_factor_coef Fsqd
_refine_ls_weighting_details 'calc w=1/[\s^2^(Fo^2^)+(0.0945P)^2^+0.3039P] where P=(Fo^2^+2Fc^2^)/3'
_refine_ls_weighting_scheme calc
_refine_ls_wR_factor_gt 0.1158
_refine_ls_wR_factor_ref 0.1165
_reflns_number_gt 1947
_reflns_number_total 1980
_reflns_threshold_expression >2sigma(I)
_cod_data_source_file ic011192h.cif
_cod_data_source_block yhl-15m
_cod_depositor_comments
;
The following automatic conversions were performed:

'_symmetry_cell_setting' value 'Triclinic' changed to 'triclinic'
according to the built-in table from CIF Core dictionary named
'cif_core.dic' version 2.4.1 from 2010-06-29.

Automatic conversion script
Id: cif_fix_values 1646 2011-03-28 12:23:43Z adriana 
;
_cod_database_code 4317944

loop_
_symmetry_equiv_pos_as_xyz
'x, y, z'
'-x, -y, -z'

loop_
_atom_site_label
_atom_site_type_symbol
_atom_site_fract_x
_atom_site_fract_y
_atom_site_fract_z
_atom_site_U_iso_or_equiv
_atom_site_adp_type
_atom_site_occupancy
_atom_site_symmetry_multiplicity
_atom_site_calc_flag
_atom_site_refinement_flags
_atom_site_disorder_assembly
_atom_site_disorder_group
Cd1 Cd 0.25821(4) 0.53455(3) 0.12895(3) 0.0213(2) Uani 1 1 d . . .
O1 O 0.1129(5) 0.5762(4) 0.9037(3) 0.0300(7) Uani 1 1 d . . .
O2 O 0.3572(5) -0.2143(4) 0.1779(4) 0.0330(7) Uani 1 1 d . . .
O3 O 0.3625(5) 0.4517(4) 0.8767(3) 0.0259(7) Uani 1 1 d . . .
O4 O 0.0455(5) -0.2106(4) 0.2386(4) 0.0385(8) Uani 1 1 d . . .
O5 O 0.2610(7) 0.0409(5) -0.3498(6) 0.0555(13) Uani 1 1 d . . .
N1 N 0.2709(6) 0.2983(4) 0.1562(4) 0.0228(8) Uani 1 1 d . . .
N2 N 0.2557(6) 0.5404(4) 0.3806(4) 0.0206(8) Uani 1 1 d . . .
C1 C 0.2076(7) -0.1515(5) 0.2031(6) 0.0257(10) Uani 1 1 d . . .
C2 C 0.2404(7) 0.5153(5) 0.8276(5) 0.0234(9) Uani 1 1 d . . .
C11 C 0.2770(9) 0.1814(6) 0.0407(6) 0.0295(11) Uani 1 1 d . . .
C12 C 0.2634(8) 0.0358(6) 0.0535(6) 0.0316(11) Uani 1 1 d . . .
C13 C 0.2335(7) 0.0084(5) 0.1882(6) 0.0239(9) Uani 1 1 d . . .
C14 C 0.2261(7) 0.1280(6) 0.3084(6) 0.0259(10) Uani 1 1 d . . .
C15 C 0.2491(6) 0.2727(5) 0.2902(5) 0.0203(9) Uani 1 1 d . . .
C21 C 0.2527(6) 0.4092(5) 0.4150(5) 0.0199(9) Uani 1 1 d . . .
C22 C 0.2540(7) 0.3985(5) 0.5587(5) 0.0209(9) Uani 1 1 d . . .
C23 C 0.2470(5) 0.5255(5) 0.6711(5) 0.0194(8) Uani 1 1 d . . .
C24 C 0.2476(7) 0.6630(6) 0.6366(6) 0.0236(10) Uani 1 1 d . . .
C25 C 0.2561(7) 0.6649(5) 0.4905(5) 0.0231(9) Uani 1 1 d . . .
H12 H 0.270(9) -0.052(8) -0.038(7) 0.034(15) Uiso 1 1 d . . .
H14 H 0.212(7) 0.110(6) 0.400(6) 0.022(11) Uiso 1 1 d . . .
H24 H 0.242(9) 0.730(8) 0.700(8) 0.028(17) Uiso 1 1 d . . .
H11 H 0.305(8) 0.201(6) -0.047(7) 0.033(14) Uiso 1 1 d . . .
H22 H 0.246(7) 0.307(7) 0.581(6) 0.021(13) Uiso 1 1 d . . .
H25 H 0.252(8) 0.749(7) 0.465(6) 0.025(13) Uiso 1 1 d . . .
H5B H 0.171(14) 0.093(11) -0.318(10) 0.08(3) Uiso 1 1 d . . .
H5A H 0.380(17) 0.061(13) -0.322(13) 0.11(4) Uiso 1 1 d . . .

loop_
_atom_site_aniso_label
_atom_site_aniso_U_11
_atom_site_aniso_U_22
_atom_site_aniso_U_33
_atom_site_aniso_U_23
_atom_site_aniso_U_13
_atom_site_aniso_U_12
Cd1 0.0353(3) 0.0158(3) 0.0143(3) 0.00588(17) 0.00278(16) 0.00623(17)
O1 0.0390(17) 0.0297(17) 0.0203(15) 0.0040(13) 0.0098(12) 0.0063(14)
O2 0.0391(17) 0.0212(16) 0.039(2) 0.0071(13) 0.0005(14) 0.0081(13)
O3 0.0397(17) 0.0260(16) 0.0142(14) 0.0119(12) -0.0007(12) 0.0037(13)
O4 0.0412(18) 0.0269(17) 0.051(2) 0.0201(16) 0.0043(15) 0.0016(14)
O5 0.053(3) 0.054(3) 0.050(3) -0.001(2) 0.002(2) 0.010(3)
N1 0.0319(18) 0.0183(18) 0.020(2) 0.0054(15) 0.0043(15) 0.0077(14)
N2 0.0281(18) 0.0131(18) 0.022(2) 0.0054(16) 0.0019(15) 0.0056(14)
C1 0.036(2) 0.014(2) 0.026(2) 0.0046(17) -0.0049(18) 0.0052(18)
C2 0.027(2) 0.021(2) 0.017(2) 0.0004(17) -0.0026(16) -0.0011(16)
C11 0.047(3) 0.024(3) 0.018(2) 0.0052(19) 0.0059(19) 0.008(2)
C12 0.050(3) 0.021(2) 0.024(2) 0.0036(19) 0.007(2) 0.012(2)
C13 0.027(2) 0.019(2) 0.026(2) 0.0068(18) 0.0005(16) 0.0055(17)
C14 0.034(2) 0.023(2) 0.022(2) 0.0103(18) 0.0041(17) 0.0051(17)
C15 0.0257(19) 0.017(2) 0.019(2) 0.0047(17) 0.0027(15) 0.0066(15)
C21 0.0208(18) 0.021(2) 0.019(2) 0.0070(17) 0.0040(15) 0.0037(15)
C22 0.031(2) 0.018(2) 0.016(2) 0.0088(18) 0.0037(17) 0.0039(16)
C23 0.0196(18) 0.024(2) 0.016(2) 0.0069(15) 0.0012(13) 0.0042(15)
C24 0.033(2) 0.017(2) 0.018(2) -0.0020(19) 0.0005(18) 0.0075(17)
C25 0.033(2) 0.018(2) 0.019(2) 0.0051(18) 0.0002(17) 0.0068(17)

loop_
_atom_type_symbol
_atom_type_description
_atom_type_scat_dispersion_real
_atom_type_scat_dispersion_imag
_atom_type_scat_source
C C 0.0033 0.0016 'International Tables Vol C Tables 4.2.6.8 and 6.1.1.4'
H H 0 0 'International Tables Vol C Tables 4.2.6.8 and 6.1.1.4'
N N 0.0061 0.0033 'International Tables Vol C Tables 4.2.6.8 and 6.1.1.4'
O O 0.0106 0.006 'International Tables Vol C Tables 4.2.6.8 and 6.1.1.4'
Cd Cd -0.8075 1.2024 'International Tables Vol C Tables 4.2.6.8 and 6.1.1.4'

loop_
_geom_angle_atom_site_label_1
_geom_angle_atom_site_label_2
_geom_angle_atom_site_label_3
_geom_angle
_geom_angle_site_symmetry_1
_geom_angle_site_symmetry_3
_geom_angle_publ_flag
O2 Cd1 N1 154.86(14) 1_565 . ?
O2 Cd1 N2 92.82(13) 1_565 . ?
N1 Cd1 N2 70.74(13) . . ?
O2 Cd1 O1 80.32(12) 1_565 1_554 ?
N1 Cd1 O1 123.05(13) . 1_554 ?
N2 Cd1 O1 151.78(12) . 1_554 ?
O2 Cd1 O3 101.32(12) 1_565 1_554 ?
N1 Cd1 O3 88.29(12) . 1_554 ?
N2 Cd1 O3 154.38(12) . 1_554 ?
O1 Cd1 O3 53.08(10) 1_554 1_554 ?
O2 Cd1 O1 118.67(12) 1_565 2_566 ?
N1 Cd1 O1 80.88(12) . 2_566 ?
N2 Cd1 O1 88.63(11) . 2_566 ?
O1 Cd1 O1 71.39(12) 1_554 2_566 ?
O3 Cd1 O1 102.78(10) 1_554 2_566 ?
O2 Cd1 O3 81.27(11) 1_565 2_666 ?
N1 Cd1 O3 81.35(11) . 2_666 ?
N2 Cd1 O3 94.86(11) . 2_666 ?
O1 Cd1 O3 110.87(10) 1_554 2_666 ?
O3 Cd1 O3 66.76(11) 1_554 2_666 ?
O1 Cd1 O3 159.62(12) 2_566 2_666 ?
C2 O1 Cd1 91.9(3) . 1_556 ?
C2 O1 Cd1 123.4(3) . 2_566 ?
Cd1 O1 Cd1 108.61(12) 1_556 2_566 ?
C1 O2 Cd1 109.9(3) . 1_545 ?
C2 O3 Cd1 91.3(3) . 1_556 ?
C2 O3 Cd1 134.4(3) . 2_666 ?
Cd1 O3 Cd1 113.24(11) 1_556 2_666 ?
C11 N1 C15 119.0(4) . . ?
C11 N1 Cd1 121.8(3) . . ?
C15 N1 Cd1 118.8(3) . . ?
C21 N2 C25 118.2(4) . . ?
C21 N2 Cd1 116.9(3) . . ?
C25 N2 Cd1 124.9(3) . . ?
O4 C1 O2 125.0(4) . . ?
O4 C1 C13 118.9(4) . . ?
O2 C1 C13 116.1(4) . . ?
O3 C2 O1 123.4(4) . . ?
O3 C2 C23 118.7(4) . . ?
O1 C2 C23 117.9(4) . . ?
N1 C11 C12 122.4(5) . . ?
C13 C12 C11 118.9(5) . . ?
C12 C13 C14 119.3(5) . . ?
C12 C13 C1 119.8(5) . . ?
C14 C13 C1 120.9(5) . . ?
C15 C14 C13 119.2(5) . . ?
N1 C15 C14 121.1(4) . . ?
N1 C15 C21 116.0(4) . . ?
C14 C15 C21 122.8(4) . . ?
N2 C21 C22 122.3(4) . . ?
N2 C21 C15 116.8(4) . . ?
C22 C21 C15 120.8(4) . . ?
C21 C22 C23 119.4(4) . . ?
C22 C23 C24 118.9(4) . . ?
C22 C23 C2 120.3(4) . . ?
C24 C23 C2 120.8(4) . . ?
C25 C24 C23 117.9(4) . . ?
N2 C25 C24 123.3(4) . . ?

loop_
_geom_bond_atom_site_label_1
_geom_bond_atom_site_label_2
_geom_bond_distance
_geom_bond_site_symmetry_2
_geom_bond_publ_flag
Cd1 O2 2.239(3) 1_565 ?
Cd1 N1 2.299(4) . ?
Cd1 N2 2.364(4) . ?
Cd1 O1 2.457(3) 1_554 ?
Cd1 O3 2.486(3) 1_554 ?
Cd1 O1 2.517(3) 2_566 ?
Cd1 O3 2.557(3) 2_666 ?
O1 C2 1.269(6) . ?
O1 Cd1 2.457(3) 1_556 ?
O1 Cd1 2.517(3) 2_566 ?
O2 C1 1.263(6) . ?
O2 Cd1 2.239(3) 1_545 ?
O3 C2 1.240(6) . ?
O3 Cd1 2.486(3) 1_556 ?
O3 Cd1 2.557(3) 2_666 ?
O4 C1 1.237(6) . ?
N1 C11 1.341(7) . ?
N1 C15 1.355(6) . ?
N2 C21 1.341(6) . ?
N2 C25 1.347(6) . ?
C1 C13 1.513(6) . ?
C2 C23 1.507(6) . ?
C11 C12 1.381(8) . ?
C12 C13 1.375(9) . ?
C13 C14 1.386(7) . ?
C14 C15 1.386(7) . ?
C15 C21 1.497(6) . ?
C21 C22 1.385(6) . ?
C22 C23 1.386(6) . ?
C23 C24 1.400(7) . ?
C24 C25 1.387(7) . ?
